data_2209693
loop_
_publ_author_name
'Liu, Hong'
'Zhang, You-Ming'
'Lin, Qi'
'Wei, Tai-Bao'
'Lu, Tong-Bu'

_publ_section_title 3-(4-Methylphenoxymethyl)-4-phenyl-1<i>H</i>-1,2,4-triazole-5(4<i>H</i>)-thione
_journal_coeditor_code WW2008
_journal_issue 7
_journal_name_full 'Acta Crystallographica Section E'
_journal_page_first o2890
_journal_page_last o2892
_journal_paper_doi 10.1107/S1600536806022070
_journal_volume 62
_journal_year 2006
_chemical_formula_iupac 'C16 H15 N3 O S'
_chemical_formula_moiety 'C16 H15 N3 O S'
_chemical_formula_sum 'C16 H15 N3 O S'
_chemical_formula_weight 297.37
_chemical_name_systematic
;
3-(4-Methylphenoxymethyl)-4-phenyl-1H-1,2,4triazole-5(4H)-thione
;
_space_group_IT_number 2
_symmetry_cell_setting triclinic
_symmetry_space_group_name_Hall '-P 1'
_symmetry_space_group_name_H-M 'P -1'
_atom_sites_solution_hydrogens geom
_atom_sites_solution_primary direct
_atom_sites_solution_secondary difmap
_audit_creation_method SHELXL-97
_cell_angle_alpha 71.283(7)
_cell_angle_beta 78.783(7)
_cell_angle_gamma 89.372(7)
_cell_formula_units_Z 2
_cell_length_a 7.182(3)
_cell_length_b 9.846(4)
_cell_length_c 11.644(5)
_cell_measurement_reflns_used 3183
_cell_measurement_temperature 293(2)
_cell_measurement_theta_max 0.00
_cell_measurement_theta_min 0.00
_cell_volume 763.8(6)
_computing_cell_refinement 'SAINT (Bruker, 1998)'
_computing_data_collection 'SMART (Bruker, 1998)'
_computing_data_reduction SAINT
_computing_molecular_graphics 'ORTEP-3 (Farrugia, 1997)'
_computing_publication_material SHELXL97
_computing_structure_refinement 'SHELXL97 (Sheldrick, 1997)'
_computing_structure_solution 'SHELXS97 (Sheldrick, 1997)'
_diffrn_ambient_temperature 293(2)
_diffrn_measured_fraction_theta_full 0.988
_diffrn_measured_fraction_theta_max 0.988
_diffrn_measurement_device_type 'Bruker SMART CCD area-detector'
_diffrn_measurement_method '\f and \w'
_diffrn_radiation_monochromator graphite
_diffrn_radiation_source 'fine-focus sealed tube'
_diffrn_radiation_type MoK\a
_diffrn_radiation_wavelength 0.71073
_diffrn_reflns_av_R_equivalents 0.0172
_diffrn_reflns_av_sigmaI/netI 0.0235
_diffrn_reflns_limit_h_max 8
_diffrn_reflns_limit_h_min -8
_diffrn_reflns_limit_k_max 12
_diffrn_reflns_limit_k_min -12
_diffrn_reflns_limit_l_max 14
_diffrn_reflns_limit_l_min -13
_diffrn_reflns_number 5977
_diffrn_reflns_theta_full 26.00
_diffrn_reflns_theta_max 26.00
_diffrn_reflns_theta_min 1.89
_diffrn_standards_decay_% 0
_diffrn_standards_interval_count 0
_diffrn_standards_interval_time 0
_diffrn_standards_number 0
_exptl_absorpt_coefficient_mu 0.214
_exptl_absorpt_correction_T_max 0.9485
_exptl_absorpt_correction_T_min 0.8969
_exptl_absorpt_correction_type multi-scan
_exptl_absorpt_process_details '(SADABS; Bruker, 1998)'
_exptl_crystal_colour colorless
_exptl_crystal_density_diffrn 1.293
_exptl_crystal_density_method 'not measured'
_exptl_crystal_description block
_exptl_crystal_F_000 312
_exptl_crystal_size_max 0.52
_exptl_crystal_size_mid 0.47
_exptl_crystal_size_min 0.25
_refine_diff_density_max 0.224
_refine_diff_density_min -0.205
_refine_ls_extinction_method none
_refine_ls_goodness_of_fit_ref 1.029
_refine_ls_hydrogen_treatment mixed
_refine_ls_matrix_type full
_refine_ls_number_parameters 195
_refine_ls_number_reflns 2971
_refine_ls_number_restraints 0
_refine_ls_restrained_S_all 1.029
_refine_ls_R_factor_all 0.0525
_refine_ls_R_factor_gt 0.0390
_refine_ls_shift/su_max 0.000
_refine_ls_shift/su_mean 0.000
_refine_ls_structure_factor_coef Fsqd
_refine_ls_weighting_details 'calc w=1/[\s^2^(Fo^2^)+(0.0592P)^2^+0.1617P] where P=(Fo^2^+2Fc^2^)/3'
_refine_ls_weighting_scheme calc
_refine_ls_wR_factor_gt 0.1018
_refine_ls_wR_factor_ref 0.1139
_reflns_number_gt 2302
_reflns_number_total 2971
_reflns_threshold_expression I>2\s(I)
_cod_data_source_file ww2008.cif
_cod_data_source_block I
_cod_depositor_comments
;
The following automatic conversions were performed:
'_symmetry_cell_setting' value 'Triclinic' changed to 'triclinic'
according to '/home/saulius/struct/CIF-dictionaries/cif_core.dic'
dictionary named 'cif_core.dic' version 2.4.1 from 2010-06-29.

Automatic conversion script
Id: cif_fix_enum 1527 2010-12-29 10:47:43Z saulius 

The following automatic conversions were performed:

'_symmetry_cell_setting' value 'Triclinic' changed to 'triclinic'
according to /home/saulius/struct/CIF-dictionaries/cif_core.dic
dictionary named 'cif_core.dic' version 2.4.1 from 2010-06-29.

Automatic conversion script
Id: cif_fix_values 1715 2011-07-08 13:25:40Z adriana 
;
_cod_database_code 2209693

loop_
_symmetry_equiv_pos_as_xyz
'x, y, z'
'-x, -y, -z'

loop_
_atom_site_type_symbol
_atom_site_label
_atom_site_fract_x
_atom_site_fract_y
_atom_site_fract_z
_atom_site_U_iso_or_equiv
_atom_site_adp_type
_atom_site_calc_flag
_atom_site_refinement_flags
_atom_site_occupancy
C C1 0.2818(2) 0.96740(18) 0.38206(15) 0.0470(4) Uani d . 1
C C2 0.5206(2) 0.83767(19) 0.44447(15) 0.0497(4) Uani d . 1
C C3 0.7094(3) 0.7750(2) 0.43999(17) 0.0545(4) Uani d . 1
H H3A 0.8082 0.8475 0.3891 0.065 Uiso calc R 1
H H3B 0.7361 0.7372 0.5226 0.065 Uiso calc R 1
C C4 0.8744(2) 0.61585(18) 0.34325(17) 0.0521(4) Uani d . 1
C C5 0.8686(3) 0.5339(3) 0.2679(2) 0.0789(7) Uani d . 1
H H5 0.7532 0.5132 0.2505 0.095 Uiso calc R 1
C C6 1.0333(3) 0.4826(3) 0.2180(2) 0.0809(7) Uani d . 1
H H6 1.0269 0.4280 0.1667 0.097 Uiso calc R 1
C C7 1.2059(3) 0.5097(2) 0.24186(19) 0.0616(5) Uani d . 1
C C8 1.2079(3) 0.5879(2) 0.32009(19) 0.0615(5) Uani d . 1
H H8 1.3226 0.6053 0.3401 0.074 Uiso calc R 1
C C9 1.0447(3) 0.6417(2) 0.37032(17) 0.0559(4) Uani d . 1
H H9 1.0509 0.6954 0.4224 0.067 Uiso calc R 1
C C10 1.3856(4) 0.4557(3) 0.1839(3) 0.0922(8) Uani d . 1
H H10A 1.4609 0.5349 0.1215 0.138 Uiso calc R 1
H H10B 1.3533 0.3873 0.1469 0.138 Uiso calc R 1
H H10C 1.4568 0.4105 0.2464 0.138 Uiso calc R 1
C C11 0.5756(2) 0.9863(2) 0.21883(14) 0.0486(4) Uani d . 1
C C12 0.6092(3) 0.8974(3) 0.14753(18) 0.0654(5) Uani d . 1
H H12 0.5589 0.8031 0.1776 0.078 Uiso calc R 1
C C13 0.7205(3) 0.9529(3) 0.02928(19) 0.0821(7) Uani d . 1
H H13 0.7461 0.8948 -0.0204 0.099 Uiso calc R 1
C C14 0.7919(3) 1.0905(3) -0.01427(19) 0.0862(8) Uani d . 1
H H14 0.8646 1.1266 -0.0940 0.103 Uiso calc R 1
C C15 0.7579(3) 1.1772(3) 0.0582(2) 0.0841(7) Uani d . 1
H H15 0.8085 1.2714 0.0278 0.101 Uiso calc R 1
C C16 0.6481(3) 1.1246(2) 0.17689(18) 0.0658(5) Uani d . 1
H H16 0.6245 1.1827 0.2267 0.079 Uiso calc R 1
N N1 0.46203(19) 0.93033(15) 0.34325(12) 0.0470(3) Uani d . 1
N N2 0.2445(2) 0.89431(17) 0.50347(13) 0.0523(4) Uani d . 1
N N3 0.3903(2) 0.81319(17) 0.54406(13) 0.0560(4) Uani d . 1
O O1 0.70311(17) 0.66276(14) 0.38825(14) 0.0641(4) Uani d . 1
S S1 0.14154(7) 1.07616(6) 0.29890(4) 0.06245(19) Uani d . 1
H H2 0.140(3) 0.898(2) 0.555(2) 0.068(6) Uiso d . 1

loop_
_atom_site_aniso_label
_atom_site_aniso_U_11
_atom_site_aniso_U_22
_atom_site_aniso_U_33
_atom_site_aniso_U_12
_atom_site_aniso_U_13
_atom_site_aniso_U_23
C1 0.0428(9) 0.0565(10) 0.0391(8) 0.0037(7) 0.0038(7) -0.0192(7)
C2 0.0500(10) 0.0574(10) 0.0375(8) 0.0060(8) -0.0011(7) -0.0144(7)
C3 0.0509(10) 0.0642(11) 0.0469(10) 0.0108(8) -0.0071(8) -0.0180(8)
C4 0.0464(10) 0.0498(10) 0.0561(10) 0.0093(8) -0.0085(8) -0.0130(8)
C5 0.0581(13) 0.0883(16) 0.1131(19) 0.0164(11) -0.0301(13) -0.0570(15)
C6 0.0760(15) 0.0875(16) 0.0997(18) 0.0200(12) -0.0213(13) -0.0567(15)
C7 0.0544(11) 0.0576(11) 0.0654(12) 0.0084(9) -0.0027(9) -0.0154(9)
C8 0.0461(10) 0.0623(11) 0.0696(12) 0.0045(8) -0.0090(9) -0.0143(10)
C9 0.0531(11) 0.0581(11) 0.0557(11) 0.0057(8) -0.0095(8) -0.0184(9)
C10 0.0713(15) 0.0929(17) 0.108(2) 0.0181(13) 0.0045(14) -0.0397(15)
C11 0.0379(8) 0.0674(11) 0.0322(8) 0.0113(8) 0.0025(6) -0.0110(8)
C12 0.0615(12) 0.0878(14) 0.0464(10) 0.0169(10) -0.0013(9) -0.0272(10)
C13 0.0700(14) 0.132(2) 0.0420(11) 0.0332(15) 0.0003(10) -0.0334(13)
C14 0.0507(12) 0.145(2) 0.0372(10) 0.0201(14) 0.0066(8) -0.0047(13)
C15 0.0669(14) 0.0989(17) 0.0563(13) -0.0055(12) 0.0049(10) 0.0060(12)
C16 0.0630(12) 0.0754(13) 0.0476(10) 0.0065(10) 0.0011(9) -0.0115(9)
N1 0.0421(7) 0.0588(8) 0.0349(7) 0.0095(6) 0.0028(5) -0.0148(6)
N2 0.0468(8) 0.0666(9) 0.0367(7) 0.0076(7) 0.0064(6) -0.0165(7)
N3 0.0540(9) 0.0677(10) 0.0390(8) 0.0089(7) -0.0003(6) -0.0132(7)
O1 0.0464(7) 0.0661(8) 0.0835(10) 0.0109(6) -0.0094(6) -0.0316(7)
S1 0.0497(3) 0.0834(4) 0.0422(3) 0.0205(2) 0.00434(19) -0.0125(2)

loop_
_atom_type_symbol
_atom_type_description
_atom_type_scat_dispersion_real
_atom_type_scat_dispersion_imag
_atom_type_scat_source
C C 0.0033 0.0016 'International Tables Vol C Tables 4.2.6.8 and 6.1.1.4'
H H 0.0000 0.0000 'International Tables Vol C Tables 4.2.6.8 and 6.1.1.4'
N N 0.0061 0.0033 'International Tables Vol C Tables 4.2.6.8 and 6.1.1.4'
O O 0.0106 0.0060 'International Tables Vol C Tables 4.2.6.8 and 6.1.1.4'
S S 0.1246 0.1234 'International Tables Vol C Tables 4.2.6.8 and 6.1.1.4'

loop_
_geom_angle_atom_site_label_1
_geom_angle_atom_site_label_2
_geom_angle_atom_site_label_3
_geom_angle
N2 C1 N1 103.02(15)
N2 C1 S1 128.19(13)
N1 C1 S1 128.79(13)
N3 C2 N1 111.37(15)
N3 C2 C3 124.49(16)
N1 C2 C3 124.13(14)
O1 C3 C2 106.96(15)
O1 C3 H3A 110.3
C2 C3 H3A 110.3
O1 C3 H3B 110.3
C2 C3 H3B 110.3
H3A C3 H3B 108.6
C9 C4 C5 118.92(17)
C9 C4 O1 125.05(17)
C5 C4 O1 116.01(17)
C4 C5 C6 120.2(2)
C4 C5 H5 119.9
C6 C5 H5 119.9
C7 C6 C5 121.9(2)
C7 C6 H6 119.1
C5 C6 H6 119.1
C6 C7 C8 117.07(18)
C6 C7 C10 121.1(2)
C8 C7 C10 121.8(2)
C7 C8 C9 122.07(18)
C7 C8 H8 119.0
C9 C8 H8 119.0
C4 C9 C8 119.84(18)
C4 C9 H9 120.1
C8 C9 H9 120.1
C7 C10 H10A 109.5
C7 C10 H10B 109.5
H10A C10 H10B 109.5
C7 C10 H10C 109.5
H10A C10 H10C 109.5
H10B C10 H10C 109.5
C16 C11 C12 122.06(17)
C16 C11 N1 118.90(16)
C12 C11 N1 119.04(17)
C11 C12 C13 118.0(2)
C11 C12 H12 121.0
C13 C12 H12 121.0
C14 C13 C12 120.7(2)
C14 C13 H13 119.6
C12 C13 H13 119.6
C13 C14 C15 120.5(2)
C13 C14 H14 119.7
C15 C14 H14 119.7
C14 C15 C16 120.1(2)
C14 C15 H15 119.9
C16 C15 H15 119.9
C11 C16 C15 118.6(2)
C11 C16 H16 120.7
C15 C16 H16 120.7
C1 N1 C2 108.04(13)
C1 N1 C11 125.91(14)
C2 N1 C11 125.93(13)
C1 N2 N3 114.01(14)
C1 N2 H2 125.0(14)
N3 N2 H2 120.9(14)
C2 N3 N2 103.55(14)
C4 O1 C3 117.06(14)

loop_
_geom_bond_atom_site_label_1
_geom_bond_atom_site_label_2
_geom_bond_distance
C1 N2 1.339(2)
C1 N1 1.371(2)
C1 S1 1.6703(18)
C2 N3 1.297(2)
C2 N1 1.376(2)
C2 C3 1.482(2)
C3 O1 1.423(2)
C3 H3A 0.9700
C3 H3B 0.9700
C4 C9 1.367(3)
C4 C5 1.375(3)
C4 O1 1.376(2)
C5 C6 1.378(3)
C5 H5 0.9300
C6 C7 1.369(3)
C6 H6 0.9300
C7 C8 1.370(3)
C7 C10 1.510(3)
C8 C9 1.384(3)
C8 H8 0.9300
C9 H9 0.9300
C10 H10A 0.9600
C10 H10B 0.9600
C10 H10C 0.9600
C11 C16 1.361(3)
C11 C12 1.378(3)
C11 N1 1.451(2)
C12 C13 1.390(3)
C12 H12 0.9300
C13 C14 1.352(4)
C13 H13 0.9300
C14 C15 1.370(4)
C14 H14 0.9300
C15 C16 1.388(3)
C15 H15 0.9300
C16 H16 0.9300
N2 N3 1.374(2)
N2 H2 0.88(2)

loop_
_geom_hbond_atom_site_label_D
_geom_hbond_atom_site_label_H
_geom_hbond_atom_site_label_A
_geom_hbond_site_symmetry_A
_geom_hbond_distance_DH
_geom_hbond_distance_HA
_geom_hbond_distance_DA
_geom_hbond_angle_DHA
N2 H2 S1 2_576 0.88(2) 2.44(2) 3.3163(18) 175.9(18)

loop_
_geom_torsion_atom_site_label_1
_geom_torsion_atom_site_label_2
_geom_torsion_atom_site_label_3
_geom_torsion_atom_site_label_4
_geom_torsion
N3 C2 C3 O1 103.4(2)
N1 C2 C3 O1 -77.0(2)
C9 C4 C5 C6 -1.8(3)
O1 C4 C5 C6 179.7(2)
C4 C5 C6 C7 0.5(4)
C5 C6 C7 C8 1.4(4)
C5 C6 C7 C10 -178.5(2)
C6 C7 C8 C9 -2.0(3)
C10 C7 C8 C9 177.8(2)
C5 C4 C9 C8 1.2(3)
O1 C4 C9 C8 179.49(17)
C7 C8 C9 C4 0.8(3)
C16 C11 C12 C13 -0.1(3)
N1 C11 C12 C13 -179.16(17)
C11 C12 C13 C14 -0.6(3)
C12 C13 C14 C15 0.9(4)
C13 C14 C15 C16 -0.6(4)
C12 C11 C16 C15 0.5(3)
N1 C11 C16 C15 179.48(18)
C14 C15 C16 C11 -0.1(3)
N2 C1 N1 C2 -0.18(18)
S1 C1 N1 C2 -179.86(14)
N2 C1 N1 C11 -176.52(16)
S1 C1 N1 C11 3.8(3)
N3 C2 N1 C1 0.3(2)
C3 C2 N1 C1 -179.29(16)
N3 C2 N1 C11 176.61(16)
C3 C2 N1 C11 -3.0(3)
C16 C11 N1 C1 71.3(2)
C12 C11 N1 C1 -109.6(2)
C16 C11 N1 C2 -104.4(2)
C12 C11 N1 C2 74.7(2)
N1 C1 N2 N3 0.0(2)
S1 C1 N2 N3 179.73(13)
N1 C2 N3 N2 -0.23(19)
C3 C2 N3 N2 179.33(17)
C1 N2 N3 C2 0.1(2)
C9 C4 O1 C3 16.8(3)
C5 C4 O1 C3 -164.86(18)
C2 C3 O1 C4 162.35(15)

loop_
_cod_related_entry_id
_cod_related_entry_database
_cod_related_entry_code
1 ChemSpider 673309
